data_2017264
loop_
_publ_author_name
'Polaske, Nathan W.'
'Nichol, Gary S.'
'Olenyuk, Bogdan'

_publ_section_title
;Polymorphism and phase transition behavior of
 6,6'-bis(chloromethyl)-1,1',4,4'-tetramethyl-3,3'-(<i>p</i>-phenylenedimethylene)bis(piperazine-2,5-dione)
;
_journal_coeditor_code SK3332
_journal_issue 8
_journal_name_full 'Acta Crystallographica Section C'
_journal_page_first o381
_journal_page_last o384
_journal_paper_doi 10.1107/S0108270109024457
_journal_volume 65
_journal_year 2009
_chemical_formula_moiety 'C22 H28 Cl2 N4 O4'
_chemical_formula_sum 'C22 H28 Cl2 N4 O4'
_chemical_formula_weight 483.38
_chemical_name_systematic
;
3,3'-[1,4-phenylene-bis-(methylene)]-bis-[6-(chloromethyl)-
1,4-dimethyl-2,5-piperazinedione]
;
_space_group_IT_number 4
_symmetry_cell_setting monoclinic
_symmetry_space_group_name_Hall 'P 2yb'
_symmetry_space_group_name_H-M 'P 1 21 1'
_atom_sites_solution_hydrogens difmap
_atom_sites_solution_primary direct
_atom_sites_solution_secondary difmap
_audit_creation_method SHELXL-97
_cell_angle_alpha 90.00
_cell_angle_beta 92.123(2)
_cell_angle_gamma 90.00
_cell_formula_units_Z 2
_cell_length_a 9.2208(13)
_cell_length_b 12.6517(19)
_cell_length_c 9.6894(15)
_cell_measurement_reflns_used 1653
_cell_measurement_temperature 100(2)
_cell_measurement_theta_max 27.60
_cell_measurement_theta_min 2.65
_cell_volume 1129.6(3)
_computing_cell_refinement
;
CELL_NOW (Sheldrick, 2004) and SAINT (Bruker, 2007)
;
_computing_data_collection 'APEX2 (Bruker, 2007)'
_computing_data_reduction 'SAINT (Bruker, 2007)'
_computing_molecular_graphics
;
ORTEP3 for Windows (Farrugia, 1997) and Mercury (Macrae <i>et al.</i>,
2008)
;
_computing_publication_material
;
SHELXTL (Sheldrick, 2008), publCIF (Westrip, 2009) and local
programs
;
_computing_structure_refinement 'SHELXTL (Sheldrick, 2008)'
_computing_structure_solution 'SHELXTL (Sheldrick, 2008)'
_diffrn_ambient_temperature 100(2)
_diffrn_measured_fraction_theta_full 0.994
_diffrn_measured_fraction_theta_max 0.994
_diffrn_measurement_device_type 'Bruker Kappa APEXII DUO CCD diffractometer'
_diffrn_measurement_method '\f and \w scans'
_diffrn_radiation_monochromator graphite
_diffrn_radiation_source 'fine-focus sealed tube with Miracol optics'
_diffrn_radiation_type MoK\a
_diffrn_radiation_wavelength 0.71073
_diffrn_reflns_av_R_equivalents 0.0341
_diffrn_reflns_av_sigmaI/netI 0.0354
_diffrn_reflns_limit_h_max 12
_diffrn_reflns_limit_h_min -12
_diffrn_reflns_limit_k_max 16
_diffrn_reflns_limit_k_min 0
_diffrn_reflns_limit_l_max 12
_diffrn_reflns_limit_l_min 0
_diffrn_reflns_number 2919
_diffrn_reflns_theta_full 28.33
_diffrn_reflns_theta_max 28.33
_diffrn_reflns_theta_min 2.10
_exptl_absorpt_coefficient_mu 0.325
_exptl_absorpt_correction_T_max 0.745686
_exptl_absorpt_correction_T_min 0.632350
_exptl_absorpt_correction_type multi-scan
_exptl_absorpt_process_details '(TWINABS 2008/2; Sheldrick, 1996)'
_exptl_crystal_colour colourless
_exptl_crystal_density_diffrn 1.421
_exptl_crystal_density_method 'not measured'
_exptl_crystal_description prism
_exptl_crystal_F_000 508
_exptl_crystal_size_max 0.19
_exptl_crystal_size_mid 0.16
_exptl_crystal_size_min 0.10
_refine_diff_density_max 0.315
_refine_diff_density_min -0.232
_refine_ls_abs_structure_details 'Flack  (1983)'
_refine_ls_abs_structure_Flack 0.07(7)
_refine_ls_extinction_method none
_refine_ls_goodness_of_fit_ref 1.016
_refine_ls_hydrogen_treatment constr
_refine_ls_matrix_type full
_refine_ls_number_parameters 294
_refine_ls_number_reflns 2919
_refine_ls_number_restraints 1
_refine_ls_restrained_S_all 1.016
_refine_ls_R_factor_all 0.0424
_refine_ls_R_factor_gt 0.0349
_refine_ls_shift/su_max 0.000
_refine_ls_shift/su_mean 0.000
_refine_ls_structure_factor_coef Fsqd
_refine_ls_weighting_details 'calc w=1/[\s^2^(Fo^2^)+(0.0515P)^2^+0.0000P] where P=(Fo^2^+2Fc^2^)/3'
_refine_ls_weighting_scheme calc
_refine_ls_wR_factor_gt 0.0808
_refine_ls_wR_factor_ref 0.0847
_reflns_number_gt 2603
_reflns_number_total 2919
_reflns_threshold_expression I>2\s(I)
_cod_data_source_file sk3332.cif
_cod_data_source_block 2lt
_cod_original_sg_symbol_H-M 'P 21'
_cod_database_code 2017264
_cod_database_fobs_code 2017264

loop_
_symmetry_equiv_pos_as_xyz
'x, y, z'
'-x, y+1/2, -z'

loop_
_atom_site_type_symbol
_atom_site_label
_atom_site_fract_x
_atom_site_fract_y
_atom_site_fract_z
_atom_site_U_iso_or_equiv
_atom_site_adp_type
_atom_site_calc_flag
_atom_site_refinement_flags
_atom_site_occupancy
_atom_site_disorder_assembly
_atom_site_disorder_group
Cl Cl1 0.33843(8) 1.19205(6) 0.39512(8) 0.0325(2) Uani d . 1 . .
Cl Cl2 0.32739(9) 0.28478(6) 1.08306(8) 0.0325(2) Uani d . 1 . .
O O1 0.0896(2) 1.09490(19) 0.6629(2) 0.0275(5) Uani d . 1 . .
O O2 0.4453(2) 0.87240(17) 0.3538(2) 0.0241(5) Uani d . 1 . .
O O3 0.0580(2) 0.38588(18) 0.8309(2) 0.0250(5) Uani d . 1 . .
O O4 0.4258(2) 0.61604(19) 1.1450(2) 0.0276(5) Uani d . 1 . .
N N1 0.1162(3) 0.9680(2) 0.5037(2) 0.0198(5) Uani d . 1 . .
N N2 0.4185(3) 0.9841(2) 0.5311(2) 0.0199(5) Uani d . 1 . .
N N3 0.0919(3) 0.5056(2) 1.0011(2) 0.0188(5) Uani d . 1 . .
N N4 0.3925(3) 0.5039(2) 0.9675(2) 0.0197(5) Uani d . 1 . .
C C1 0.1676(3) 1.0390(2) 0.5937(3) 0.0191(6) Uani d . 1 . .
C C2 0.2036(3) 0.8988(2) 0.4195(3) 0.0188(6) Uani d . 1 . .
H H2 0.1725 0.9113 0.3209 0.023 Uiso calc R 1 . .
C C3 0.3657(3) 0.9197(2) 0.4317(3) 0.0178(6) Uani d . 1 . .
C C4 0.3309(3) 1.0556(3) 0.6100(3) 0.0200(6) Uani d . 1 . .
H H4 0.3584 1.0445 0.7097 0.024 Uiso calc R 1 . .
C C5 0.3640(4) 1.1698(3) 0.5767(3) 0.0272(7) Uani d . 1 . .
H H5A 0.4654 1.1864 0.6060 0.033 Uiso calc R 1 . .
H H5B 0.2990 1.2169 0.6277 0.033 Uiso calc R 1 . .
C C6 -0.0419(3) 0.9581(3) 0.4875(3) 0.0262(7) Uani d . 1 . .
H H6A -0.0791 0.9201 0.5669 0.039 Uiso calc R 1 . .
H H6B -0.0667 0.9190 0.4026 0.039 Uiso calc R 1 . .
H H6C -0.0856 1.0287 0.4822 0.039 Uiso calc R 1 . .
C C7 0.5758(3) 0.9973(3) 0.5448(3) 0.0284(7) Uani d . 1 . .
H H7A 0.6232 0.9287 0.5340 0.043 Uiso calc R 1 . .
H H7B 0.6017 1.0263 0.6362 0.043 Uiso calc R 1 . .
H H7C 0.6079 1.0460 0.4734 0.043 Uiso calc R 1 . .
C C8 0.1763(3) 0.7805(3) 0.4501(3) 0.0222(6) Uani d . 1 . .
H H8A 0.0826 0.7592 0.4052 0.027 Uiso calc R 1 . .
H H8B 0.2537 0.7378 0.4091 0.027 Uiso calc R 1 . .
C C9 0.1727(3) 0.7565(2) 0.6016(3) 0.0198(6) Uani d . 1 . .
C C10 0.2953(3) 0.7609(3) 0.6903(3) 0.0246(7) Uani d . 1 . .
H H10 0.3869 0.7774 0.6541 0.029 Uiso calc R 1 . .
C C11 0.2856(3) 0.7416(3) 0.8301(3) 0.0235(6) Uani d . 1 . .
H H11 0.3709 0.7449 0.8881 0.028 Uiso calc R 1 . .
C C12 0.1541(3) 0.7173(3) 0.8877(3) 0.0211(6) Uani d . 1 . .
C C13 0.0336(3) 0.7095(3) 0.7989(3) 0.0273(7) Uani d . 1 . .
H H13 -0.0571 0.6900 0.8348 0.033 Uiso calc R 1 . .
C C14 0.0423(3) 0.7293(3) 0.6597(3) 0.0263(7) Uani d . 1 . .
H H14 -0.0429 0.7243 0.6020 0.032 Uiso calc R 1 . .
C C15 0.1433(3) 0.6963(3) 1.0400(3) 0.0239(6) Uani d . 1 . .
H H15A 0.0432 0.7118 1.0677 0.029 Uiso calc R 1 . .
H H15B 0.2098 0.7446 1.0919 0.029 Uiso calc R 1 . .
C C16 0.1817(3) 0.5804(2) 1.0797(3) 0.0188(6) Uani d . 1 . .
H H16 0.1599 0.5710 1.1794 0.023 Uiso calc R 1 . .
C C17 0.3448(3) 0.5661(3) 1.0669(3) 0.0198(6) Uani d . 1 . .
C C18 0.3016(3) 0.4335(2) 0.8824(3) 0.0180(6) Uani d . 1 . .
H H18 0.3188 0.4509 0.7837 0.022 Uiso calc R 1 . .
C C19 0.1388(3) 0.4421(2) 0.9026(3) 0.0181(6) Uani d . 1 . .
C C20 -0.0648(3) 0.5046(3) 1.0253(3) 0.0276(7) Uani d . 1 . .
H H20A -0.1182 0.5298 0.9423 0.041 Uiso calc R 1 . .
H H20B -0.0850 0.5511 1.1032 0.041 Uiso calc R 1 . .
H H20C -0.0955 0.4324 1.0464 0.041 Uiso calc R 1 . .
C C21 0.5485(3) 0.4965(3) 0.9517(3) 0.0274(7) Uani d . 1 . .
H H21A 0.5916 0.5672 0.9591 0.041 Uiso calc R 1 . .
H H21B 0.5680 0.4664 0.8611 0.041 Uiso calc R 1 . .
H H21C 0.5911 0.4510 1.0243 0.041 Uiso calc R 1 . .
C C22 0.3438(3) 0.3181(3) 0.9050(3) 0.0267(7) Uani d . 1 . .
H H22A 0.4451 0.3068 0.8777 0.032 Uiso calc R 1 . .
H H22B 0.2797 0.2721 0.8471 0.032 Uiso calc R 1 . .

loop_
_atom_site_aniso_label
_atom_site_aniso_U_11
_atom_site_aniso_U_22
_atom_site_aniso_U_33
_atom_site_aniso_U_12
_atom_site_aniso_U_13
_atom_site_aniso_U_23
Cl1 0.0230(4) 0.0374(5) 0.0372(4) -0.0015(4) 0.0008(3) 0.0181(4)
Cl2 0.0277(4) 0.0327(5) 0.0378(4) 0.0086(3) 0.0098(3) 0.0175(4)
O1 0.0271(11) 0.0284(12) 0.0275(12) 0.0099(10) 0.0072(9) -0.0003(9)
O2 0.0240(11) 0.0250(12) 0.0238(11) 0.0058(10) 0.0067(8) -0.0018(9)
O3 0.0241(11) 0.0249(11) 0.0258(11) -0.0070(10) -0.0019(9) -0.0004(9)
O4 0.0286(11) 0.0284(12) 0.0255(12) -0.0070(10) -0.0050(9) -0.0015(9)
N1 0.0150(11) 0.0232(13) 0.0215(12) 0.0032(10) 0.0023(9) 0.0027(10)
N2 0.0180(12) 0.0214(13) 0.0204(12) 0.0003(10) 0.0014(9) 0.0002(10)
N3 0.0172(11) 0.0194(13) 0.0198(12) 0.0009(10) 0.0009(9) 0.0018(10)
N4 0.0127(11) 0.0244(13) 0.0220(12) -0.0014(10) 0.0011(9) 0.0000(10)
C1 0.0213(14) 0.0183(16) 0.0178(14) 0.0030(11) 0.0011(11) 0.0047(11)
C2 0.0183(13) 0.0234(16) 0.0146(13) 0.0016(12) 0.0013(10) -0.0011(11)
C3 0.0192(13) 0.0176(15) 0.0167(13) 0.0003(12) 0.0015(10) 0.0040(11)
C4 0.0215(14) 0.0234(15) 0.0152(13) 0.0018(12) 0.0005(11) -0.0007(11)
C5 0.0307(16) 0.0237(18) 0.0271(16) -0.0032(14) -0.0025(13) -0.0013(13)
C6 0.0144(14) 0.0319(18) 0.0324(17) -0.0012(13) 0.0021(12) 0.0042(14)
C7 0.0178(14) 0.0336(19) 0.0336(17) 0.0007(14) -0.0008(12) -0.0044(14)
C8 0.0230(13) 0.0212(15) 0.0222(14) -0.0009(13) -0.0003(11) -0.0008(13)
C9 0.0210(14) 0.0151(14) 0.0234(15) -0.0001(11) 0.0025(11) 0.0003(11)
C10 0.0173(13) 0.0238(18) 0.0327(16) -0.0020(12) 0.0021(11) 0.0083(13)
C11 0.0183(13) 0.0240(15) 0.0279(16) -0.0042(12) -0.0041(11) 0.0037(13)
C12 0.0246(14) 0.0132(14) 0.0258(15) 0.0043(11) 0.0043(12) 0.0003(11)
C13 0.0172(13) 0.0315(18) 0.0335(17) 0.0030(13) 0.0042(12) 0.0076(14)
C14 0.0177(14) 0.0282(17) 0.0323(17) -0.0073(13) -0.0067(12) 0.0043(13)
C15 0.0300(15) 0.0181(15) 0.0238(15) 0.0031(14) 0.0032(11) -0.0031(13)
C16 0.0215(14) 0.0183(15) 0.0166(14) 0.0006(12) 0.0021(11) 0.0000(11)
C17 0.0240(14) 0.0173(15) 0.0179(14) -0.0023(12) -0.0011(11) 0.0012(11)
C18 0.0199(13) 0.0178(14) 0.0163(13) -0.0036(12) 0.0020(10) 0.0007(11)
C19 0.0198(13) 0.0171(15) 0.0175(14) -0.0030(11) 0.0002(10) 0.0041(11)
C20 0.0173(14) 0.0330(18) 0.0326(17) 0.0031(14) 0.0047(12) 0.0015(14)
C21 0.0176(14) 0.0311(18) 0.0336(17) -0.0002(14) 0.0042(12) -0.0023(14)
C22 0.0260(15) 0.0264(17) 0.0282(16) 0.0003(13) 0.0087(13) -0.0018(13)

loop_
_atom_type_symbol
_atom_type_description
_atom_type_scat_dispersion_real
_atom_type_scat_dispersion_imag
_atom_type_scat_source
C C 0.0033 0.0016 'International Tables Vol C Tables 4.2.6.8 and 6.1.1.4'
H H 0.0000 0.0000 'International Tables Vol C Tables 4.2.6.8 and 6.1.1.4'
N N 0.0061 0.0033 'International Tables Vol C Tables 4.2.6.8 and 6.1.1.4'
O O 0.0106 0.0060 'International Tables Vol C Tables 4.2.6.8 and 6.1.1.4'
Cl Cl 0.1484 0.1585 'International Tables Vol C Tables 4.2.6.8 and 6.1.1.4'

loop_
_geom_angle_atom_site_label_1
_geom_angle_atom_site_label_2
_geom_angle_atom_site_label_3
_geom_angle_site_symmetry_1
_geom_angle_site_symmetry_3
_geom_angle
_geom_angle_publ_flag
C1 N1 C2 . . 125.6(2) ?
C1 N1 C6 . . 117.2(3) ?
C2 N1 C6 . . 117.2(3) ?
C3 N2 C4 . . 124.3(2) ?
C3 N2 C7 . . 117.9(3) ?
C4 N2 C7 . . 116.8(3) ?
C16 N3 C19 . . 125.0(2) ?
C16 N3 C20 . . 117.7(2) ?
C19 N3 C20 . . 117.1(3) ?
C17 N4 C18 . . 124.9(2) ?
C17 N4 C21 . . 117.9(3) ?
C18 N4 C21 . . 116.9(2) ?
O1 C1 N1 . . 123.2(3) ?
O1 C1 C4 . . 117.5(3) ?
N1 C1 C4 . . 119.3(3) ?
N1 C2 H2 . . 107.1 ?
N1 C2 C3 . . 114.5(3) ?
N1 C2 C8 . . 112.1(2) ?
H2 C2 C3 . . 107.1 ?
H2 C2 C8 . . 107.1 ?
C3 C2 C8 . . 108.7(2) ?
O2 C3 N2 . . 121.9(3) ?
O2 C3 C2 . . 118.4(3) ?
N2 C3 C2 . . 119.5(3) ?
N2 C4 C1 . . 115.3(2) ?
N2 C4 H4 . . 107.1 ?
N2 C4 C5 . . 111.3(2) ?
C1 C4 H4 . . 107.2 ?
C1 C4 C5 . . 108.4(3) ?
H4 C4 C5 . . 107.1 ?
Cl1 C5 C4 . . 109.8(2) ?
Cl1 C5 H5A . . 109.7 ?
Cl1 C5 H5B . . 109.7 ?
C4 C5 H5A . . 109.7 ?
C4 C5 H5B . . 109.7 ?
H5A C5 H5B . . 108.2 ?
N1 C6 H6A . . 109.5 ?
N1 C6 H6B . . 109.5 ?
N1 C6 H6C . . 109.5 ?
H6A C6 H6B . . 109.5 ?
H6A C6 H6C . . 109.5 ?
H6B C6 H6C . . 109.5 ?
N2 C7 H7A . . 109.5 ?
N2 C7 H7B . . 109.5 ?
N2 C7 H7C . . 109.5 ?
H7A C7 H7B . . 109.5 ?
H7A C7 H7C . . 109.5 ?
H7B C7 H7C . . 109.5 ?
C2 C8 H8A . . 109.0 ?
C2 C8 H8B . . 109.0 ?
C2 C8 C9 . . 113.1(3) ?
H8A C8 H8B . . 107.8 ?
H8A C8 C9 . . 109.0 ?
H8B C8 C9 . . 109.0 ?
C8 C9 C10 . . 123.2(3) ?
C8 C9 C14 . . 119.8(3) ?
C10 C9 C14 . . 117.0(3) ?
C9 C10 H10 . . 119.5 ?
C9 C10 C11 . . 121.1(3) ?
H10 C10 C11 . . 119.5 ?
C10 C11 H11 . . 119.3 ?
C10 C11 C12 . . 121.5(3) ?
H11 C11 C12 . . 119.3 ?
C11 C12 C13 . . 117.4(3) ?
C11 C12 C15 . . 121.6(3) ?
C13 C12 C15 . . 121.0(3) ?
C12 C13 H13 . . 119.3 ?
C12 C13 C14 . . 121.4(3) ?
H13 C13 C14 . . 119.3 ?
C9 C14 C13 . . 121.6(3) ?
C9 C14 H14 . . 119.2 ?
C13 C14 H14 . . 119.2 ?
C12 C15 H15A . . 109.0 ?
C12 C15 H15B . . 109.0 ?
C12 C15 C16 . . 112.8(2) ?
H15A C15 H15B . . 107.8 ?
H15A C15 C16 . . 109.0 ?
H15B C15 C16 . . 109.0 ?
N3 C16 C15 . . 111.4(2) ?
N3 C16 H16 . . 107.4 ?
N3 C16 C17 . . 115.1(2) ?
C15 C16 H16 . . 107.4 ?
C15 C16 C17 . . 107.9(3) ?
H16 C16 C17 . . 107.4 ?
O4 C17 N4 . . 123.0(3) ?
O4 C17 C16 . . 118.1(3) ?
N4 C17 C16 . . 118.8(3) ?
N4 C18 H18 . . 107.4 ?
N4 C18 C19 . . 115.6(2) ?
N4 C18 C22 . . 111.4(2) ?
H18 C18 C19 . . 107.4 ?
H18 C18 C22 . . 107.4 ?
C19 C18 C22 . . 107.3(3) ?
O3 C19 N3 . . 123.3(3) ?
O3 C19 C18 . . 117.8(3) ?
N3 C19 C18 . . 118.8(3) ?
N3 C20 H20A . . 109.5 ?
N3 C20 H20B . . 109.5 ?
N3 C20 H20C . . 109.5 ?
H20A C20 H20B . . 109.5 ?
H20A C20 H20C . . 109.5 ?
H20B C20 H20C . . 109.5 ?
N4 C21 H21A . . 109.5 ?
N4 C21 H21B . . 109.5 ?
N4 C21 H21C . . 109.5 ?
H21A C21 H21B . . 109.5 ?
H21A C21 H21C . . 109.5 ?
H21B C21 H21C . . 109.5 ?
Cl2 C22 C18 . . 109.5(2) ?
Cl2 C22 H22A . . 109.8 ?
Cl2 C22 H22B . . 109.8 ?
C18 C22 H22A . . 109.8 ?
C18 C22 H22B . . 109.8 ?
H22A C22 H22B . . 108.2 ?

loop_
_geom_bond_atom_site_label_1
_geom_bond_atom_site_label_2
_geom_bond_site_symmetry_2
_geom_bond_distance
_geom_bond_publ_flag
Cl1 C5 . 1.788(3) ?
Cl2 C22 . 1.788(3) ?
O1 C1 . 1.226(4) ?
O2 C3 . 1.228(3) ?
O3 C19 . 1.227(4) ?
O4 C17 . 1.219(4) ?
N1 C1 . 1.328(4) ?
N1 C2 . 1.460(4) ?
N1 C6 . 1.465(4) ?
N2 C3 . 1.339(4) ?
N2 C4 . 1.450(4) ?
N2 C7 . 1.461(4) ?
N3 C16 . 1.454(4) ?
N3 C19 . 1.332(4) ?
N3 C20 . 1.472(4) ?
N4 C17 . 1.331(4) ?
N4 C18 . 1.456(4) ?
N4 C21 . 1.455(4) ?
C1 C4 . 1.523(4) ?
C2 H2 . 1.000 ?
C2 C3 . 1.518(4) ?
C2 C8 . 1.548(5) ?
C4 H4 . 1.000 ?
C4 C5 . 1.514(5) ?
C5 H5A . 0.990 ?
C5 H5B . 0.990 ?
C6 H6A . 0.980 ?
C6 H6B . 0.980 ?
C6 H6C . 0.980 ?
C7 H7A . 0.980 ?
C7 H7B . 0.980 ?
C7 H7C . 0.980 ?
C8 H8A . 0.990 ?
C8 H8B . 0.990 ?
C8 C9 . 1.500(4) ?
C9 C10 . 1.396(4) ?
C9 C14 . 1.390(4) ?
C10 H10 . 0.950 ?
C10 C11 . 1.383(4) ?
C11 H11 . 0.950 ?
C11 C12 . 1.388(4) ?
C12 C13 . 1.383(4) ?
C12 C15 . 1.507(4) ?
C13 H13 . 0.950 ?
C13 C14 . 1.378(4) ?
C14 H14 . 0.950 ?
C15 H15A . 0.990 ?
C15 H15B . 0.990 ?
C15 C16 . 1.554(4) ?
C16 H16 . 1.000 ?
C16 C17 . 1.525(4) ?
C18 H18 . 1.000 ?
C18 C19 . 1.525(4) ?
C18 C22 . 1.525(5) ?
C20 H20A . 0.980 ?
C20 H20B . 0.980 ?
C20 H20C . 0.980 ?
C21 H21A . 0.980 ?
C21 H21B . 0.980 ?
C21 H21C . 0.980 ?
C22 H22A . 0.990 ?
C22 H22B . 0.990 ?

loop_
_geom_hbond_atom_site_label_D
_geom_hbond_atom_site_label_H
_geom_hbond_atom_site_label_A
_geom_hbond_site_symmetry_A
_geom_hbond_distance_DH
_geom_hbond_distance_HA
_geom_hbond_distance_DA
_geom_hbond_angle_DHA
_geom_hbond_publ_flag
C2 H2 O3 2_556 1.00 2.56 3.362(4) 137 y
C4 H4 O4 2_657 1.00 2.56 3.296(4) 130 y
C5 H5A O2 2_656 0.99 2.52 3.167(4) 123 y
C6 H6B O3 2_556 0.98 2.30 3.215(4) 154 y
C7 H7B O4 2_657 0.98 2.43 3.361(4) 159 y
C8 H8A O1 2_546 0.99 2.68 3.539(4) 145 y
C15 H15A O3 2_557 0.99 2.60 3.307(4) 129 y
C20 H20B O1 2_547 0.98 2.33 3.246(4) 154 y
C21 H21B O2 2_646 0.98 2.40 3.353(4) 165 y
C22 H22A O2 2_646 0.99 2.63 3.302(4) 125 y
C22 H22A O4 2_647 0.99 2.70 3.371(4) 125 y

loop_
_geom_torsion_atom_site_label_1
_geom_torsion_atom_site_label_2
_geom_torsion_atom_site_label_3
_geom_torsion_atom_site_label_4
_geom_torsion_site_symmetry_1
_geom_torsion_site_symmetry_2
_geom_torsion_site_symmetry_3
_geom_torsion_site_symmetry_4
_geom_torsion
_geom_torsion_publ_flag
C2 N1 C1 O1 . . . . -179.5(3) ?
C2 N1 C1 C4 . . . . 2.6(4) ?
C6 N1 C1 O1 . . . . 0.5(4) ?
C6 N1 C1 C4 . . . . -177.4(3) ?
C1 N1 C2 C3 . . . . -5.3(4) ?
C1 N1 C2 C8 . . . . 119.1(3) ?
C6 N1 C2 C3 . . . . 174.8(3) ?
C6 N1 C2 C8 . . . . -60.8(3) ?
C4 N2 C3 O2 . . . . 168.8(3) ?
C4 N2 C3 C2 . . . . -15.1(4) ?
C7 N2 C3 O2 . . . . 0.3(4) ?
C7 N2 C3 C2 . . . . 176.4(3) ?
N1 C2 C3 O2 . . . . -172.6(3) ?
N1 C2 C3 N2 . . . . 11.1(4) ?
C8 C2 C3 O2 . . . . 61.2(3) ?
C8 C2 C3 N2 . . . . -115.1(3) ?
C3 N2 C4 C1 . . . . 11.7(4) ?
C3 N2 C4 C5 . . . . -112.3(3) ?
C7 N2 C4 C1 . . . . -179.7(3) ?
C7 N2 C4 C5 . . . . 56.3(3) ?
O1 C1 C4 N2 . . . . 177.0(3) ?
O1 C1 C4 C5 . . . . -57.4(3) ?
N1 C1 C4 N2 . . . . -4.9(4) ?
N1 C1 C4 C5 . . . . 120.6(3) ?
N2 C4 C5 Cl1 . . . . 56.2(3) ?
C1 C4 C5 Cl1 . . . . -71.7(3) ?
N1 C2 C8 C9 . . . . -44.8(3) ?
C3 C2 C8 C9 . . . . 82.8(3) ?
C2 C8 C9 C10 . . . . -69.5(4) ?
C2 C8 C9 C14 . . . . 109.9(3) ?
C8 C9 C10 C11 . . . . 177.8(3) ?
C14 C9 C10 C11 . . . . -1.6(5) ?
C9 C10 C11 C12 . . . . -0.2(5) ?
C10 C11 C12 C13 . . . . 2.3(5) ?
C10 C11 C12 C15 . . . . -180.0(3) ?
C11 C12 C13 C14 . . . . -2.7(5) ?
C15 C12 C13 C14 . . . . 179.5(3) ?
C12 C13 C14 C9 . . . . 1.0(6) ?
C8 C9 C14 C13 . . . . -178.2(3) ?
C10 C9 C14 C13 . . . . 1.1(5) ?
C11 C12 C15 C16 . . . . -83.5(4) ?
C13 C12 C15 C16 . . . . 94.1(4) ?
C19 N3 C16 C15 . . . . 109.9(3) ?
C19 N3 C16 C17 . . . . -13.4(4) ?
C20 N3 C16 C15 . . . . -65.8(3) ?
C20 N3 C16 C17 . . . . 171.0(3) ?
C12 C15 C16 N3 . . . . -55.9(4) ?
C12 C15 C16 C17 . . . . 71.4(3) ?
C18 N4 C17 O4 . . . . 172.5(3) ?
C18 N4 C17 C16 . . . . -10.7(4) ?
C21 N4 C17 O4 . . . . -0.5(5) ?
C21 N4 C17 C16 . . . . 176.3(3) ?
N3 C16 C17 O4 . . . . -169.7(3) ?
N3 C16 C17 N4 . . . . 13.4(4) ?
C15 C16 C17 O4 . . . . 65.2(3) ?
C15 C16 C17 N4 . . . . -111.7(3) ?
C17 N4 C18 C19 . . . . 6.2(4) ?
C17 N4 C18 C22 . . . . -116.6(3) ?
C21 N4 C18 C19 . . . . 179.3(3) ?
C21 N4 C18 C22 . . . . 56.4(3) ?
C16 N3 C19 O3 . . . . -174.1(3) ?
C16 N3 C19 C18 . . . . 9.5(4) ?
C20 N3 C19 O3 . . . . 1.6(4) ?
C20 N3 C19 C18 . . . . -174.8(3) ?
N4 C18 C19 O3 . . . . 178.5(3) ?
N4 C18 C19 N3 . . . . -4.9(4) ?
C22 C18 C19 O3 . . . . -56.5(3) ?
C22 C18 C19 N3 . . . . 120.1(3) ?
N4 C18 C22 Cl2 . . . . 58.7(3) ?
C19 C18 C22 Cl2 . . . . -68.8(3) ?

loop_
_cod_related_entry_id
_cod_related_entry_database
_cod_related_entry_code
1 ChemSpider 24726472
